data_1559461
loop_
_publ_author_name
'Bugarcic, Zivadin'
'Noren, Bertil'
'Oskarsson, Ake'
'Stalhandske, Claes'
'Elding, Lars I.'

_publ_section_title
;
 cis- and trans-Influence on Bond Distances. Synthesis and Crystal
 Structures of the Bis(trifluoromethanesulfonates) of Tetrakis(dimethyl
 sulfide)- and Tetrakis(1,4-thioxane)platinum(II)
;
_journal_name_full 'Acta Chemica Scandinavica'
_journal_page_first 361
_journal_page_last 366
_journal_paper_doi 10.3891/acta.chem.scand.45-0361
_journal_volume 45
_journal_year 1991
_chemical_formula_sum 'C10 H24 F6 O6 Pt S6'
_chemical_formula_weight 741.74
_chemical_name_common
;
[Pt{(CH3)2S}4](CF3SO3)2
;
_space_group_IT_number 14
_space_group_name_Hall '-P 2ybc'
_space_group_name_H-M_alt 'P 1 21/c 1'
_symmetry_cell_setting monoclinic
_symmetry_Int_Tables_number 14
_symmetry_space_group_name_Hall '-P 2ybc'
_symmetry_space_group_name_H-M 'P 1 21/c 1'
_cell_angle_alpha 90.
_cell_angle_beta 97.064(9)
_cell_angle_gamma 90.
_cell_formula_units_Z 2
_cell_length_a 8.5630(8)
_cell_length_b 8.692(1)
_cell_length_c 16.360(3)
_cell_volume 1208.4(3)
_diffrn_ambient_temperature 293
_diffrn_radiation_probe x-ray
_diffrn_radiation_type MoK\a
_diffrn_radiation_wavelength 0.71069
_exptl_absorpt_coefficient_mu 6.43
_exptl_crystal_density_diffrn 2.038
_refine_ls_goodness_of_fit_ref 0.98
_refine_ls_number_parameters 153
_refine_ls_number_reflns 1922
_refine_ls_R_factor_gt 0.025
_refine_ls_wR_factor_gt 0.033
_cod_data_source_file Acta-Chem-Scand-1991-45-361-1.cif
_cod_data_source_block 1
_cod_original_cell_volume 1208.4(2)
_cod_original_sg_symbol_H-M 'P 21/c'
_cod_database_code 1559461

loop_
_space_group_symop_id
_space_group_symop_operation_xyz
1 x,y,z
2 -x,1/2+y,1/2-z
3 -x,-y,-z
4 x,1/2-y,1/2+z

loop_
_atom_site_label
_atom_site_type_symbol
_atom_site_thermal_displace_type
_atom_site_fract_x
_atom_site_fract_y
_atom_site_fract_z
_atom_site_occupancy
_atom_site_U_iso_or_equiv
_atom_site_calc_flag
_atom_site_refinement_flags
_atom_site_disorder_assembly
_atom_site_disorder_group
Pt Pt Uiso 0.00000 0.00000 0.00000 1.000 0.0396(1) . . . .
S1 S Uiso 0.1789(3) -0.1976(3) 0.03145(19) 0.588(3) 0.0593(9) . . . .
S2 S Uiso 0.1225(3) 0.0683(3) -0.11340(16) 0.588(3) 0.0580(9) . . . .
S11 S Uiso 0.2337(4) -0.1081(4) -0.0303(2) 0.412(3) 0.0529(11) . . . .
S21 S Uiso -0.0061(5) 0.1580(5) -0.1147(2) 0.412(3) 0.0638(14) . . . .
S3 S Uiso 0.2987(2) 0.1704(2) 0.62985(10) 1.000 0.0617(5) . . . .
F31 F Uiso 0.5009(9) -0.0500(9) 0.6474(6) 1.000 0.147(4) . . . .
F32 F Uiso 0.3851(11) -0.0167(10) 0.7489(6) 1.000 0.201(5) . . . .
F33 F Uiso 0.5616(8) 0.1311(9) 0.7226(5) 1.000 0.164(4) . . . .
C11 C Uiso 0.1916(10) -0.3088(10) -0.0567(6) 1.000 0.094(4) . . . .
C12 C Uiso 0.3696(9) -0.1227(11) 0.0545(6) 1.000 0.094(4) . . . .
C21 C Uiso 0.1684(10) 0.2641(10) -0.1122(4) 1.000 0.083(3) . . . .
C22 C Uiso -0.0133(13) 0.0511(13) -0.2024(4) 1.000 0.113(4) . . . .
O31 O Uiso 0.1826(9) 0.0646(10) 0.6005(6) 1.000 0.141(4) . . . .
O32 O Uiso 0.3830(9) 0.2377(11) 0.5722(4) 1.000 0.139(4) . . . .
O33 O Uiso 0.2469(9) 0.2719(8) 0.6875(4) 1.000 0.122(3) . . . .
C3 C Uiso 0.4418(10) 0.0535(11) 0.6917(5) 1.000 0.078(3) . . . .

loop_
_atom_type_symbol
_atom_type_description
_atom_type_scat_dispersion_real
_atom_type_scat_dispersion_imag
_atom_type_scat_source
C C 0.0033 0.0016 ' International Tables Vol C Tables 4.2.6.8 and 6.1.1.4'
F F 0.0171 0.0103 ' International Tables Vol C Tables 4.2.6.8 and 6.1.1.4'
O O 0.0106 0.0060 ' International Tables Vol C Tables 4.2.6.8 and 6.1.1.4'
Pt Pt -1.7033 8.3905 ' International Tables Vol C Tables 4.2.6.8 and 6.1.1.4'
S S 0.1246 0.1234 ' International Tables Vol C Tables 4.2.6.8 and 6.1.1.4'

loop_
_geom_angle_atom_site_label_1
_geom_angle_atom_site_label_2
_geom_angle_atom_site_label_3
_geom_angle
_geom_angle_site_symmetry_1
_geom_angle_site_symmetry_2
_geom_angle_site_symmetry_3
_geom_angle_publ_flag
S1 Pt S2 90.90(10) . . . yes
S1 Pt S1 180.00 . . 3_555 yes
S1 Pt S2 89.10(10) . . 3_555 yes
S1 Pt S2 89.10(10) 3_555 . . yes
S2 Pt S2 180.00 . . 3_555 yes
S11 Pt S21 90.07(13) . . . yes
S11 Pt S11 180.00 . . 3_555 yes
S11 Pt S21 89.94(13) . . 3_555 yes
S11 Pt S21 89.94(13) 3_555 . . yes
S21 Pt S21 180.00 . . 3_555 yes
S1 Pt S2 90.90(10) 3_555 . 3_555 yes
S11 Pt S21 90.07(13) 3_555 . 3_555 yes
Pt S1 C11 109.4(3) . . . yes
Pt S1 C12 110.2(3) . . . yes
C11 S1 C12 103.4(4) . . . yes
Pt S2 C21 111.4(3) . . . yes
Pt S2 C22 108.9(3) . . . yes
C21 S2 C22 102.6(5) . . . yes
Pt S11 C11 106.7(3) . . . yes
Pt S11 C12 112.2(3) . . . yes
C11 S11 C12 102.6(5) . . . yes
Pt S21 C21 111.0(3) . . . yes
Pt S21 C22 110.7(4) . . . yes
C21 S21 C22 104.4(5) . . . yes
O31 S3 O32 116.9(5) . . . yes
O31 S3 O33 112.0(5) . . . yes
O31 S3 C3 103.2(5) . . . yes
O32 S3 O33 115.2(5) . . . yes
O32 S3 C3 104.2(4) . . . yes
O33 S3 C3 103.1(4) . . . yes
S3 C3 F31 111.2(7) . . . yes
S3 C3 F32 113.0(7) . . . yes
S3 C3 F33 112.4(7) . . . yes
F31 C3 F32 106.9(9) . . . yes
F31 C3 F33 103.8(8) . . . yes
F32 C3 F33 109.0(8) . . . yes

loop_
_geom_bond_atom_site_label_1
_geom_bond_atom_site_label_2
_geom_bond_distance
_geom_bond_site_symmetry_1
_geom_bond_site_symmetry_2
_geom_bond_publ_flag
Pt S1 2.317(3) . . yes
Pt S2 2.318(3) . . yes
Pt S11 2.319(3) . . yes
Pt S21 2.321(4) . . yes
Pt S1 2.317(3) . 3_555 yes
Pt S2 2.318(3) . 3_555 yes
Pt S11 2.319(3) . 3_555 yes
Pt S21 2.321(4) . 3_555 yes
S1 C11 1.751(10) . . yes
S1 C12 1.755(9) . . yes
S2 C21 1.746(9) . . yes
S2 C22 1.755(9) . . yes
S11 C11 1.823(9) . . yes
S11 C12 1.702(10) . . yes
S21 C21 1.752(10) . . yes
S21 C22 1.704(9) . . yes
S3 O31 1.395(9) . . yes
S3 O32 1.386(8) . . yes
S3 O33 1.403(7) . . yes
S3 C3 1.804(9) . . yes
F31 C3 1.297(12) . . yes
F32 C3 1.263(13) . . yes
F33 C3 1.279(11) . . yes

loop_
_geom_torsion_atom_site_label_1
_geom_torsion_atom_site_label_2
_geom_torsion_atom_site_label_3
_geom_torsion_atom_site_label_4
_geom_torsion
_geom_torsion_site_symmetry_1
_geom_torsion_site_symmetry_2
_geom_torsion_site_symmetry_3
_geom_torsion_site_symmetry_4
_geom_torsion_publ_flag
S2 Pt S1 C11 -50.2(3) . . . . no
S2 Pt S1 C12 62.8(4) . . . . no
S2 Pt S1 C11 129.8(3) 3_555 . . . no
S2 Pt S1 C12 -117.2(4) 3_555 . . . no
S1 Pt S2 C21 -127.9(3) . . . . no
S1 Pt S2 C22 119.7(4) . . . . no
S1 Pt S2 C21 52.1(3) 3_555 . . . no
S1 Pt S2 C22 -60.3(4) 3_555 . . . no
O31 S3 C3 F31 62.3(8) . . . . no
O31 S3 C3 F32 -58.0(8) . . . . no
O31 S3 C3 F33 178.2(7) . . . . no
O32 S3 C3 F31 -60.3(8) . . . . no
O32 S3 C3 F32 179.4(8) . . . . no
O32 S3 C3 F33 55.6(8) . . . . no
O33 S3 C3 F31 179.1(7) . . . . no
O33 S3 C3 F32 58.8(8) . . . . no
O33 S3 C3 F33 -65.1(7) . . . . no
